data_7012420
loop_
_publ_author_name
'Dong, Yu-Bin'
'Ma, Jian-Ping'
'Huang, Ru-Qi'
'Liang, Fang-Zhen'
'Smith, Mark D.'

_publ_section_title
;
 Synthesis and characterization of new coordination polymers generated
 from oxadiazole-containing ligand and inorganic M(ii) [M = Cu(ii),
 Co(ii)] salts
;
_journal_issue 8
_journal_name_full 'Dalton Transactions'
_journal_page_first 1472
_journal_paper_doi 10.1039/b210811a
_journal_year 2003
_chemical_formula_sum 'C24 H24 Cl2 Cu N8 O14'
_chemical_formula_weight 782.95
_space_group_IT_number 2
_symmetry_cell_setting triclinic
_symmetry_space_group_name_Hall '-P 1'
_symmetry_space_group_name_H-M 'P -1'
_atom_sites_solution_hydrogens geom
_atom_sites_solution_primary direct
_atom_sites_solution_secondary difmap
_audit_creation_method SHELXL-97
_cell_angle_alpha 94.2320(10)
_cell_angle_beta 91.4680(10)
_cell_angle_gamma 109.0700(10)
_cell_formula_units_Z 2
_cell_length_a 7.3841(3)
_cell_length_b 11.0490(5)
_cell_length_c 20.2981(9)
_cell_measurement_reflns_used 9426
_cell_measurement_temperature 150.0(2)
_cell_measurement_theta_max 26.410
_cell_measurement_theta_min 2.278
_cell_volume 1558.73(12)
_computing_cell_refinement 'SAINT+ NT V6.02a (Bruker, 1998)'
_computing_data_collection 'SMART NT V5.625 (Bruker, 2000)'
_computing_data_reduction 'SAINT+ NT V6.02a'
_computing_molecular_graphics 'SHELXTL V5.1 (Sheldrick, 1997)'
_computing_publication_material 'SHELXTL V5.1'
_computing_structure_refinement 'SHELXL-97 (Sheldrick, 1997)'
_computing_structure_solution 'SHELXS-97 (Sheldrick, 1990)'
_diffrn_ambient_temperature 150.0(2)
_diffrn_measured_fraction_theta_full 0.994
_diffrn_measured_fraction_theta_max 0.994
_diffrn_measurement_device_type 'Bruker SMART APEX CCD diffractometer'
_diffrn_measurement_method 'omega scans'
_diffrn_radiation_monochromator graphite
_diffrn_radiation_source 'fine-focus sealed tube'
_diffrn_radiation_type MoK\a
_diffrn_radiation_wavelength 0.71073
_diffrn_reflns_av_R_equivalents 0.0352
_diffrn_reflns_av_sigmaI/netI 0.0556
_diffrn_reflns_limit_h_max 9
_diffrn_reflns_limit_h_min -9
_diffrn_reflns_limit_k_max 13
_diffrn_reflns_limit_k_min -13
_diffrn_reflns_limit_l_max 25
_diffrn_reflns_limit_l_min -25
_diffrn_reflns_number 14436
_diffrn_reflns_theta_full 26.41
_diffrn_reflns_theta_max 26.41
_diffrn_reflns_theta_min 1.96
_diffrn_standards_decay_% <1
_exptl_absorpt_coefficient_mu 0.954
_exptl_absorpt_correction_T_max 0.8677
_exptl_absorpt_correction_T_min 0.5541
_exptl_absorpt_correction_type multi-scan
_exptl_absorpt_process_details '(SADABS, Bruker, 1997)'
_exptl_crystal_colour cyan
_exptl_crystal_density_diffrn 1.668
_exptl_crystal_density_method 'not measured'
_exptl_crystal_description block
_exptl_crystal_F_000 798
_exptl_crystal_size_max 0.36
_exptl_crystal_size_mid 0.20
_exptl_crystal_size_min 0.17
_refine_diff_density_max 0.740
_refine_diff_density_min -0.614
_refine_diff_density_rms 0.077
_refine_ls_extinction_method none
_refine_ls_goodness_of_fit_ref 1.000
_refine_ls_hydrogen_treatment mixed
_refine_ls_matrix_type full
_refine_ls_number_parameters 511
_refine_ls_number_reflns 6350
_refine_ls_number_restraints 8
_refine_ls_restrained_S_all 1.000
_refine_ls_R_factor_all 0.0496
_refine_ls_R_factor_gt 0.0403
_refine_ls_shift/su_max 0.000
_refine_ls_shift/su_mean 0.000
_refine_ls_structure_factor_coef Fsqd
_refine_ls_weighting_details 'calc w=1/[\s^2^(Fo^2^)+(0.0391P)^2^+0.0000P] where P=(Fo^2^+2Fc^2^)/3'
_refine_ls_weighting_scheme calc
_refine_ls_wR_factor_gt 0.0889
_refine_ls_wR_factor_ref 0.0913
_reflns_number_gt 5008
_reflns_number_total 6350
_reflns_threshold_expression >2sigma(I)
_cod_data_source_file b210811a.txt
_cod_data_source_block Compound_4
_cod_original_sg_symbol_H-M P-1
_cod_database_code 7012420

loop_
_symmetry_equiv_pos_as_xyz
'x, y, z'
'-x, -y, -z'

loop_
_atom_site_label
_atom_site_type_symbol
_atom_site_fract_x
_atom_site_fract_y
_atom_site_fract_z
_atom_site_U_iso_or_equiv
_atom_site_adp_type
_atom_site_occupancy
_atom_site_symmetry_multiplicity
_atom_site_calc_flag
_atom_site_refinement_flags
_atom_site_disorder_assembly
_atom_site_disorder_group
Cu Cu 0.41674(4) 0.41599(3) 0.240215(15) 0.02102(10) Uani 1 1 d . . .
C1 C 0.2440(4) 0.2111(2) 0.32714(14) 0.0298(6) Uani 1 1 d . . .
H1 H 0.1981 0.2746 0.3477 0.036 Uiso 1 1 calc R . .
C2 C 0.2112(4) 0.0979(2) 0.35589(13) 0.0279(6) Uani 1 1 d . . .
H2 H 0.1469 0.0845 0.3960 0.034 Uiso 1 1 calc R . .
C3 C 0.2736(4) 0.0037(2) 0.32544(12) 0.0217(5) Uani 1 1 d . . .
C4 C 0.3662(4) 0.0272(2) 0.26675(13) 0.0265(6) Uani 1 1 d . . .
H4 H 0.4084 -0.0364 0.2442 0.032 Uiso 1 1 calc R . .
C5 C 0.3958(4) 0.1444(2) 0.24185(13) 0.0267(6) Uani 1 1 d . . .
H5 H 0.4605 0.1606 0.2019 0.032 Uiso 1 1 calc R . .
C6 C 0.2492(4) -0.1163(2) 0.35590(12) 0.0210(5) Uani 1 1 d . . .
C7 C 0.2271(3) -0.2379(2) 0.43271(12) 0.0203(5) Uani 1 1 d . . .
C8 C 0.2372(4) -0.2214(3) 0.61617(14) 0.0338(7) Uani 1 1 d . . .
H8 H 0.2435 -0.1600 0.6522 0.041 Uiso 1 1 calc R . .
C9 C 0.2359(4) -0.1841(3) 0.55319(13) 0.0285(6) Uani 1 1 d . . .
H9 H 0.2409 -0.0991 0.5460 0.034 Uiso 1 1 calc R . .
C10 C 0.2273(3) -0.2726(2) 0.50057(12) 0.0219(5) Uani 1 1 d . . .
C11 C 0.2199(4) -0.3955(3) 0.51313(14) 0.0273(6) Uani 1 1 d . . .
H11 H 0.2147 -0.4585 0.4780 0.033 Uiso 1 1 calc R . .
C12 C 0.2204(4) -0.4240(3) 0.57825(14) 0.0312(7) Uani 1 1 d . . .
H12 H 0.2135 -0.5087 0.5869 0.037 Uiso 1 1 calc R . .
N1 N 0.3375(3) 0.23640(19) 0.27145(10) 0.0221(5) Uani 1 1 d . . .
N2 N 0.2219(3) -0.2298(2) 0.32686(10) 0.0263(5) Uani 1 1 d . . .
N3 N 0.2060(3) -0.3100(2) 0.37807(11) 0.0257(5) Uani 1 1 d . . .
N4 N 0.2299(3) -0.3393(2) 0.62945(11) 0.0323(6) Uani 1 1 d . . .
O1 O 0.2541(2) -0.11357(15) 0.42225(8) 0.0198(4) Uani 1 1 d . . .
C13 C 0.8530(4) 1.1618(3) -0.09567(14) 0.0327(7) Uani 1 1 d . . .
H13 H 0.7851 1.1159 -0.1351 0.039 Uiso 1 1 calc R . .
C14 C 0.8247(4) 1.1005(3) -0.03837(13) 0.0292(6) Uani 1 1 d . . .
H14 H 0.7392 1.0150 -0.0382 0.035 Uiso 1 1 calc R . .
C15 C 0.9239(4) 1.1667(2) 0.01896(12) 0.0230(6) Uani 1 1 d . . .
C16 C 1.0493(4) 1.2904(3) 0.01629(14) 0.0300(6) Uani 1 1 d . . .
H16 H 1.1220 1.3375 0.0547 0.036 Uiso 1 1 calc R . .
C17 C 1.0660(4) 1.3436(3) -0.04382(14) 0.0330(7) Uani 1 1 d . . .
H17 H 1.1508 1.4289 -0.0455 0.040 Uiso 1 1 calc R . .
C18 C 0.8951(4) 1.1096(2) 0.08236(13) 0.0236(6) Uani 1 1 d . . .
C19 C 0.7857(4) 0.9654(2) 0.14781(12) 0.0234(6) Uani 1 1 d . . .
C20 C 0.4813(4) 0.6210(2) 0.14709(13) 0.0242(6) Uani 1 1 d . . .
H20 H 0.3999 0.5543 0.1170 0.029 Uiso 1 1 calc R . .
C21 C 0.5641(4) 0.7406(2) 0.12502(13) 0.0245(6) Uani 1 1 d . . .
H21 H 0.5399 0.7560 0.0808 0.029 Uiso 1 1 calc R . .
C22 C 0.6834(4) 0.8381(2) 0.16869(12) 0.0220(6) Uani 1 1 d . . .
C23 C 0.7110(4) 0.8129(2) 0.23328(13) 0.0266(6) Uani 1 1 d . . .
H23 H 0.7886 0.8788 0.2646 0.032 Uiso 1 1 calc R . .
C24 C 0.6233(4) 0.6902(2) 0.25126(13) 0.0267(6) Uani 1 1 d . . .
H24 H 0.6437 0.6726 0.2954 0.032 Uiso 1 1 calc R . .
N5 N 0.9704(3) 1.2821(2) -0.09923(11) 0.0312(5) Uani 1 1 d . . .
N6 N 0.9616(3) 1.1606(2) 0.14046(11) 0.0276(5) Uani 1 1 d . . .
N7 N 0.8898(3) 1.0661(2) 0.18421(11) 0.0294(5) Uani 1 1 d . . .
N8 N 0.5101(3) 0.59438(19) 0.20894(10) 0.0217(5) Uani 1 1 d . . .
O2 O 0.7808(2) 0.98483(16) 0.08258(8) 0.0229(4) Uani 1 1 d . . .
O3 O 0.3701(3) 0.49662(19) 0.34715(10) 0.0331(5) Uani 1 1 d D . .
H3A H 0.298(4) 0.541(3) 0.3528(17) 0.063(12) Uiso 1 1 d D . .
H3B H 0.455(4) 0.531(3) 0.3767(13) 0.058(12) Uiso 1 1 d D . .
O4 O 0.6826(3) 0.43179(19) 0.26174(10) 0.0278(4) Uani 1 1 d D . .
H4A H 0.719(4) 0.405(3) 0.2957(11) 0.047(10) Uiso 1 1 d D . .
H4B H 0.778(3) 0.469(3) 0.2418(14) 0.045(10) Uiso 1 1 d D . .
O5 O 0.1495(3) 0.39279(18) 0.21503(10) 0.0286(4) Uani 1 1 d D . .
H5A H 0.099(5) 0.331(2) 0.1879(14) 0.060(12) Uiso 1 1 d D . .
H5B H 0.103(5) 0.448(3) 0.2071(16) 0.056(11) Uiso 1 1 d D . .
Cl1 Cl 0.57234(10) 0.30810(6) 0.08538(3) 0.02923(16) Uani 1 1 d . . .
O11 O 0.4240(3) 0.32809(17) 0.12548(9) 0.0298(4) Uani 1 1 d . . .
O12 O 0.5430(3) 0.17245(19) 0.07838(13) 0.0558(7) Uani 1 1 d . . .
O13 O 0.7568(3) 0.37463(18) 0.11710(9) 0.0347(5) Uani 1 1 d . . .
O14 O 0.5605(4) 0.3552(3) 0.02274(10) 0.0631(7) Uani 1 1 d . . .
Cl2A Cl 0.74503(10) -0.20202(7) 0.43676(4) 0.03890(19) Uani 0.623(11) 1 d P A 2
O21A O 0.8567(9) -0.2393(6) 0.3846(3) 0.0456(15) Uani 0.623(11) 1 d P A 2
O22A O 0.6328(6) -0.1344(4) 0.4020(4) 0.0528(18) Uani 0.623(11) 1 d P A 2
O23A O 0.8685(7) -0.1197(7) 0.4843(3) 0.0605(19) Uani 0.623(11) 1 d P A 2
O24A O 0.619(2) -0.3182(14) 0.4565(7) 0.068(3) Uani 0.623(11) 1 d P A 2
Cl2B Cl 0.74503(10) -0.20202(7) 0.43676(4) 0.03890(19) Uani 0.377(11) 1 d P A 1
O21B O 0.8519(15) -0.1710(17) 0.3861(5) 0.073(4) Uani 0.377(11) 1 d P A 1
O22B O 0.6295(9) -0.1268(6) 0.4581(8) 0.061(4) Uani 0.377(11) 1 d P A 1
O23B O 0.8737(10) -0.1968(12) 0.4989(3) 0.049(3) Uani 0.377(11) 1 d P A 1
O24B O 0.621(4) -0.3306(19) 0.4332(11) 0.063(6) Uani 0.377(11) 1 d P A 1
O6 O 1.0195(3) -0.40643(17) 0.21513(10) 0.0244(4) Uani 1 1 d D . .
H6A H 1.073(4) -0.353(2) 0.2447(11) 0.037(9) Uiso 1 1 d D . .
H6B H 1.023(4) -0.377(3) 0.1791(10) 0.045(10) Uiso 1 1 d D . .

loop_
_atom_site_aniso_label
_atom_site_aniso_U_11
_atom_site_aniso_U_22
_atom_site_aniso_U_33
_atom_site_aniso_U_23
_atom_site_aniso_U_13
_atom_site_aniso_U_12
Cu 0.02369(18) 0.01322(16) 0.02547(18) 0.00674(12) 0.00026(13) 0.00416(13)
C1 0.0355(16) 0.0196(14) 0.0383(16) 0.0087(12) 0.0120(13) 0.0124(12)
C2 0.0348(16) 0.0232(14) 0.0288(15) 0.0087(12) 0.0115(12) 0.0116(12)
C3 0.0229(14) 0.0155(12) 0.0257(14) 0.0052(10) -0.0006(11) 0.0044(11)
C4 0.0371(16) 0.0202(13) 0.0251(14) 0.0026(11) 0.0039(12) 0.0129(12)
C5 0.0365(16) 0.0229(14) 0.0218(14) 0.0069(11) 0.0068(12) 0.0097(12)
C6 0.0204(13) 0.0182(13) 0.0238(14) 0.0053(10) 0.0004(10) 0.0049(11)
C7 0.0190(13) 0.0169(12) 0.0268(14) 0.0075(11) 0.0001(11) 0.0071(10)
C8 0.0351(17) 0.0362(17) 0.0286(16) 0.0028(13) -0.0022(13) 0.0101(14)
C9 0.0319(16) 0.0258(14) 0.0287(15) 0.0070(12) -0.0007(12) 0.0098(12)
C10 0.0154(13) 0.0237(13) 0.0265(14) 0.0079(11) 0.0000(10) 0.0051(11)
C11 0.0272(15) 0.0234(14) 0.0326(15) 0.0091(12) 0.0038(12) 0.0085(12)
C12 0.0275(15) 0.0306(16) 0.0382(17) 0.0176(13) 0.0014(13) 0.0100(13)
N1 0.0257(12) 0.0159(11) 0.0253(12) 0.0057(9) 0.0015(9) 0.0068(9)
N2 0.0363(13) 0.0182(11) 0.0252(12) 0.0080(9) 0.0001(10) 0.0091(10)
N3 0.0344(13) 0.0186(11) 0.0258(12) 0.0081(9) -0.0008(10) 0.0098(10)
N4 0.0301(13) 0.0371(14) 0.0296(13) 0.0146(11) 0.0002(10) 0.0086(11)
O1 0.0223(9) 0.0150(8) 0.0219(9) 0.0053(7) 0.0007(7) 0.0050(7)
C13 0.0370(17) 0.0302(16) 0.0272(15) 0.0038(12) -0.0035(13) 0.0063(13)
C14 0.0300(16) 0.0244(14) 0.0305(15) 0.0053(12) -0.0007(12) 0.0049(12)
C15 0.0240(14) 0.0216(13) 0.0246(14) 0.0070(11) 0.0028(11) 0.0078(11)
C16 0.0314(16) 0.0260(14) 0.0270(15) 0.0053(12) -0.0030(12) 0.0015(12)
C17 0.0350(17) 0.0256(15) 0.0336(16) 0.0115(13) 0.0023(13) 0.0015(13)
C18 0.0224(14) 0.0159(12) 0.0303(15) 0.0069(11) 0.0024(11) 0.0021(11)
C19 0.0272(14) 0.0202(13) 0.0222(14) 0.0044(11) 0.0005(11) 0.0065(11)
C20 0.0260(14) 0.0171(13) 0.0280(15) 0.0032(11) -0.0044(11) 0.0053(11)
C21 0.0295(15) 0.0203(13) 0.0228(14) 0.0058(11) -0.0022(11) 0.0063(11)
C22 0.0231(14) 0.0160(12) 0.0270(14) 0.0045(11) 0.0023(11) 0.0061(11)
C23 0.0323(15) 0.0163(13) 0.0269(14) 0.0014(11) -0.0031(12) 0.0026(12)
C24 0.0331(16) 0.0187(13) 0.0267(15) 0.0070(11) 0.0000(12) 0.0054(12)
N5 0.0342(14) 0.0306(13) 0.0292(13) 0.0117(11) 0.0030(11) 0.0093(11)
N6 0.0336(13) 0.0174(11) 0.0272(13) 0.0097(10) 0.0005(10) 0.0006(10)
N7 0.0375(14) 0.0179(11) 0.0283(13) 0.0081(10) -0.0003(10) 0.0020(10)
N8 0.0234(11) 0.0148(10) 0.0265(12) 0.0038(9) -0.0008(9) 0.0056(9)
O2 0.0271(10) 0.0151(9) 0.0237(10) 0.0055(7) 0.0011(8) 0.0023(8)
O3 0.0429(13) 0.0260(11) 0.0340(12) 0.0044(9) 0.0062(11) 0.0156(10)
O4 0.0232(11) 0.0315(11) 0.0294(11) 0.0166(9) 0.0017(9) 0.0069(9)
O5 0.0249(11) 0.0163(10) 0.0433(13) -0.0005(9) -0.0043(9) 0.0063(9)
Cl1 0.0338(4) 0.0226(3) 0.0250(3) -0.0002(3) 0.0046(3) 0.0009(3)
O11 0.0343(11) 0.0284(10) 0.0291(10) 0.0028(8) 0.0014(8) 0.0136(9)
O12 0.0411(13) 0.0214(11) 0.0966(19) -0.0149(12) 0.0202(13) 0.0022(10)
O13 0.0303(11) 0.0314(11) 0.0347(11) 0.0019(9) 0.0003(9) -0.0001(9)
O14 0.0606(16) 0.0851(19) 0.0228(12) 0.0128(12) -0.0036(11) -0.0054(14)
Cl2A 0.0233(4) 0.0354(4) 0.0551(5) -0.0084(4) -0.0009(3) 0.0086(3)
O21A 0.032(2) 0.062(4) 0.041(3) -0.017(3) -0.0067(18) 0.019(3)
O22A 0.037(2) 0.036(2) 0.087(5) 0.001(2) -0.007(2) 0.0155(18)
O23A 0.056(3) 0.079(4) 0.039(3) -0.031(3) -0.009(2) 0.021(3)
O24A 0.043(4) 0.074(8) 0.089(8) 0.038(6) 0.012(5) 0.014(5)
Cl2B 0.0233(4) 0.0354(4) 0.0551(5) -0.0084(4) -0.0009(3) 0.0086(3)
O21B 0.031(4) 0.142(12) 0.041(5) 0.030(7) 0.012(3) 0.016(7)
O22B 0.030(4) 0.026(3) 0.131(12) 0.000(4) 0.010(4) 0.014(3)
O23B 0.033(4) 0.082(7) 0.034(4) 0.003(4) -0.006(3) 0.025(4)
O24B 0.062(8) 0.020(5) 0.095(15) -0.014(8) -0.013(10) 0.003(5)
O6 0.0310(11) 0.0186(10) 0.0217(11) 0.0049(9) -0.0026(9) 0.0051(8)

loop_
_atom_type_symbol
_atom_type_description
_atom_type_scat_dispersion_real
_atom_type_scat_dispersion_imag
_atom_type_scat_source
C C 0.0033 0.0016 'International Tables Vol C Tables 4.2.6.8 and 6.1.1.4'
H H 0.0000 0.0000 'International Tables Vol C Tables 4.2.6.8 and 6.1.1.4'
N N 0.0061 0.0033 'International Tables Vol C Tables 4.2.6.8 and 6.1.1.4'
O O 0.0106 0.0060 'International Tables Vol C Tables 4.2.6.8 and 6.1.1.4'
Cl Cl 0.1484 0.1585 'International Tables Vol C Tables 4.2.6.8 and 6.1.1.4'
Cu Cu 0.3201 1.2651 'International Tables Vol C Tables 4.2.6.8 and 6.1.1.4'

loop_
_geom_angle_atom_site_label_1
_geom_angle_atom_site_label_2
_geom_angle_atom_site_label_3
_geom_angle
_geom_angle_site_symmetry_1
_geom_angle_site_symmetry_3
_geom_angle_publ_flag
O4 Cu O5 176.94(9) . . ?
O4 Cu N8 88.75(8) . . ?
O5 Cu N8 92.52(8) . . ?
O4 Cu N1 88.28(8) . . ?
O5 Cu N1 90.41(8) . . ?
N8 Cu N1 176.91(8) . . ?
O4 Cu O3 93.57(8) . . ?
O5 Cu O3 89.17(8) . . ?
N8 Cu O3 91.88(8) . . ?
N1 Cu O3 89.15(8) . . ?
O4 Cu O11 93.39(7) . . ?
O5 Cu O11 83.87(8) . . ?
N8 Cu O11 88.61(7) . . ?
N1 Cu O11 90.72(7) . . ?
O3 Cu O11 173.04(7) . . ?
N1 C1 C2 123.2(2) . . ?
C1 C2 C3 118.8(2) . . ?
C2 C3 C4 118.7(2) . . ?
C2 C3 C6 120.6(2) . . ?
C4 C3 C6 120.7(2) . . ?
C5 C4 C3 118.7(2) . . ?
N1 C5 C4 122.8(2) . . ?
N2 C6 O1 113.3(2) . . ?
N2 C6 C3 128.2(2) . . ?
O1 C6 C3 118.5(2) . . ?
N3 C7 O1 112.3(2) . . ?
N3 C7 C10 129.0(2) . . ?
O1 C7 C10 118.7(2) . . ?
N4 C8 C9 123.5(3) . . ?
C8 C9 C10 118.6(3) . . ?
C9 C10 C11 118.9(2) . . ?
C9 C10 C7 120.9(2) . . ?
C11 C10 C7 120.2(2) . . ?
C12 C11 C10 118.1(3) . . ?
N4 C12 C11 123.6(3) . . ?
C5 N1 C1 117.7(2) . . ?
C5 N1 Cu 121.32(17) . . ?
C1 N1 Cu 120.51(17) . . ?
C6 N2 N3 105.3(2) . . ?
C7 N3 N2 106.6(2) . . ?
C12 N4 C8 117.3(2) . . ?
C6 O1 C7 102.62(19) . . ?
N5 C13 C14 123.9(3) . . ?
C13 C14 C15 118.2(3) . . ?
C14 C15 C16 119.0(2) . . ?
C14 C15 C18 121.2(2) . . ?
C16 C15 C18 119.8(2) . . ?
C15 C16 C17 118.2(3) . . ?
N5 C17 C16 123.7(3) . . ?
N6 C18 O2 112.4(2) . . ?
N6 C18 C15 129.3(2) . . ?
O2 C18 C15 118.3(2) . . ?
N7 C19 O2 112.9(2) . . ?
N7 C19 C22 127.8(2) . . ?
O2 C19 C22 119.2(2) . . ?
N8 C20 C21 123.0(2) . . ?
C20 C21 C22 118.6(2) . . ?
C23 C22 C21 119.0(2) . . ?
C23 C22 C19 119.2(2) . . ?
C21 C22 C19 121.8(2) . . ?
C24 C23 C22 118.6(2) . . ?
N8 C24 C23 122.8(2) . . ?
C17 N5 C13 116.9(2) . . ?
C18 N6 N7 106.9(2) . . ?
C19 N7 N6 105.5(2) . . ?
C20 N8 C24 117.9(2) . . ?
C20 N8 Cu 124.10(17) . . ?
C24 N8 Cu 117.74(17) . . ?
C19 O2 C18 102.26(19) . . ?
O14 Cl1 O13 109.47(13) . . ?
O14 Cl1 O12 110.92(16) . . ?
O13 Cl1 O12 109.39(13) . . ?
O14 Cl1 O11 109.21(14) . . ?
O13 Cl1 O11 109.99(11) . . ?
O12 Cl1 O11 107.84(12) . . ?
Cl1 O11 Cu 134.36(11) . . ?
O23A Cl2A O24A 117.6(6) . . ?
O23A Cl2A O21A 109.2(3) . . ?
O24A Cl2A O21A 105.8(6) . . ?
O23A Cl2A O22A 110.2(3) . . ?
O24A Cl2A O22A 109.1(7) . . ?
O21A Cl2A O22A 104.0(3) . . ?

loop_
_geom_bond_atom_site_label_1
_geom_bond_atom_site_label_2
_geom_bond_distance
_geom_bond_site_symmetry_2
_geom_bond_publ_flag
Cu O4 1.9487(19) . ?
Cu O5 1.954(2) . ?
Cu N8 2.020(2) . ?
Cu N1 2.032(2) . ?
Cu O3 2.362(2) . ?
Cu O11 2.4651(18) . ?
C1 N1 1.339(3) . ?
C1 C2 1.371(3) . ?
C2 C3 1.381(3) . ?
C3 C4 1.388(4) . ?
C3 C6 1.465(3) . ?
C4 C5 1.378(3) . ?
C5 N1 1.337(3) . ?
C6 N2 1.297(3) . ?
C6 O1 1.344(3) . ?
C7 N3 1.292(3) . ?
C7 O1 1.355(3) . ?
C7 C10 1.457(3) . ?
C8 N4 1.334(4) . ?
C8 C9 1.372(4) . ?
C9 C10 1.380(4) . ?
C10 C11 1.384(3) . ?
C11 C12 1.381(4) . ?
C12 N4 1.330(4) . ?
N2 N3 1.397(3) . ?
C13 N5 1.338(3) . ?
C13 C14 1.375(4) . ?
C14 C15 1.381(4) . ?
C15 C16 1.384(4) . ?
C15 C18 1.465(3) . ?
C16 C17 1.384(4) . ?
C17 N5 1.326(3) . ?
C18 N6 1.281(3) . ?
C18 O2 1.361(3) . ?
C19 N7 1.291(3) . ?
C19 O2 1.358(3) . ?
C19 C22 1.462(3) . ?
C20 N8 1.338(3) . ?
C20 C21 1.376(3) . ?
C21 C22 1.386(3) . ?
C22 C23 1.384(3) . ?
C23 C24 1.379(3) . ?
C24 N8 1.344(3) . ?
N6 N7 1.400(3) . ?
Cl1 O14 1.420(2) . ?
Cl1 O13 1.4287(19) . ?
Cl1 O12 1.438(2) . ?
Cl1 O11 1.4451(19) . ?
Cl2A O23A 1.369(4) . ?
Cl2A O24A 1.411(15) . ?
Cl2A O21A 1.475(6) . ?
Cl2A O22A 1.481(4) . ?

loop_
_geom_hbond_atom_site_label_D
_geom_hbond_atom_site_label_H
_geom_hbond_atom_site_label_A
_geom_hbond_distance_DH
_geom_hbond_distance_HA
_geom_hbond_distance_DA
_geom_hbond_angle_DHA
_geom_hbond_site_symmetry_A
O4 H4B O13 0.822(14) 2.65(3) 3.058(3) 113(3) .
O3 H3A N3 0.836(14) 2.016(19) 2.821(3) 161(4) 1_565
O3 H3B O24B 0.829(14) 1.90(3) 2.68(2) 156(4) 1_565
O3 H3B O24A 0.829(14) 2.25(2) 3.024(14) 156(3) 1_565
O4 H4B O6 0.822(14) 1.982(17) 2.782(3) 164(3) 1_565
O4 H4A N4 0.840(14) 1.815(15) 2.651(3) 173(3) 2_656
O5 H5A N6 0.822(14) 1.984(17) 2.791(3) 167(3) 1_445
O5 H5B O6 0.815(14) 1.899(17) 2.690(3) 163(3) 1_465
O6 H6A N2 0.807(14) 2.105(15) 2.907(3) 173(3) 1_655
O6 H6B N5 0.823(14) 1.984(15) 2.801(3) 172(3) 2_765

loop_
_geom_torsion_atom_site_label_1
_geom_torsion_atom_site_label_2
_geom_torsion_atom_site_label_3
_geom_torsion_atom_site_label_4
_geom_torsion
_geom_torsion_site_symmetry_1
_geom_torsion_site_symmetry_2
_geom_torsion_site_symmetry_3
_geom_torsion_site_symmetry_4
_geom_torsion_publ_flag
N1 C1 C2 C3 -1.5(4) . . . . ?
C1 C2 C3 C4 -0.3(4) . . . . ?
C1 C2 C3 C6 177.3(3) . . . . ?
C2 C3 C4 C5 1.3(4) . . . . ?
C6 C3 C4 C5 -176.3(2) . . . . ?
C3 C4 C5 N1 -0.7(4) . . . . ?
C2 C3 C6 N2 148.6(3) . . . . ?
C4 C3 C6 N2 -33.9(4) . . . . ?
C2 C3 C6 O1 -31.2(4) . . . . ?
C4 C3 C6 O1 146.3(2) . . . . ?
N4 C8 C9 C10 -0.2(4) . . . . ?
C8 C9 C10 C11 0.1(4) . . . . ?
C8 C9 C10 C7 -179.5(2) . . . . ?
N3 C7 C10 C9 -174.5(3) . . . . ?
O1 C7 C10 C9 6.3(4) . . . . ?
N3 C7 C10 C11 5.8(4) . . . . ?
O1 C7 C10 C11 -173.4(2) . . . . ?
C9 C10 C11 C12 0.4(4) . . . . ?
C7 C10 C11 C12 -180.0(2) . . . . ?
C10 C11 C12 N4 -0.9(4) . . . . ?
C4 C5 N1 C1 -1.0(4) . . . . ?
C4 C5 N1 Cu 171.3(2) . . . . ?
C2 C1 N1 C5 2.1(4) . . . . ?
C2 C1 N1 Cu -170.3(2) . . . . ?
O4 Cu N1 C5 -61.6(2) . . . . ?
O5 Cu N1 C5 115.6(2) . . . . ?
N8 Cu N1 C5 -45.8(16) . . . . ?
O3 Cu N1 C5 -155.2(2) . . . . ?
O11 Cu N1 C5 31.8(2) . . . . ?
O4 Cu N1 C1 110.5(2) . . . . ?
O5 Cu N1 C1 -72.3(2) . . . . ?
N8 Cu N1 C1 126.4(15) . . . . ?
O3 Cu N1 C1 16.9(2) . . . . ?
O11 Cu N1 C1 -156.1(2) . . . . ?
O1 C6 N2 N3 0.4(3) . . . . ?
C3 C6 N2 N3 -179.4(2) . . . . ?
O1 C7 N3 N2 0.7(3) . . . . ?
C10 C7 N3 N2 -178.5(2) . . . . ?
C6 N2 N3 C7 -0.7(3) . . . . ?
C11 C12 N4 C8 0.8(4) . . . . ?
C9 C8 N4 C12 -0.2(4) . . . . ?
N2 C6 O1 C7 0.0(3) . . . . ?
C3 C6 O1 C7 179.9(2) . . . . ?
N3 C7 O1 C6 -0.5(3) . . . . ?
C10 C7 O1 C6 178.8(2) . . . . ?
N5 C13 C14 C15 -0.3(4) . . . . ?
C13 C14 C15 C16 -1.0(4) . . . . ?
C13 C14 C15 C18 177.5(2) . . . . ?
C14 C15 C16 C17 1.6(4) . . . . ?
C18 C15 C16 C17 -176.9(3) . . . . ?
C15 C16 C17 N5 -0.9(4) . . . . ?
C14 C15 C18 N6 -173.4(3) . . . . ?
C16 C15 C18 N6 5.1(4) . . . . ?
C14 C15 C18 O2 5.9(4) . . . . ?
C16 C15 C18 O2 -175.6(2) . . . . ?
N8 C20 C21 C22 0.2(4) . . . . ?
C20 C21 C22 C23 -1.8(4) . . . . ?
C20 C21 C22 C19 176.2(2) . . . . ?
N7 C19 C22 C23 -7.1(4) . . . . ?
O2 C19 C22 C23 170.6(2) . . . . ?
N7 C19 C22 C21 174.9(3) . . . . ?
O2 C19 C22 C21 -7.4(4) . . . . ?
C21 C22 C23 C24 2.1(4) . . . . ?
C19 C22 C23 C24 -176.0(2) . . . . ?
C22 C23 C24 N8 -0.9(4) . . . . ?
C16 C17 N5 C13 -0.4(4) . . . . ?
C14 C13 N5 C17 1.1(4) . . . . ?
O2 C18 N6 N7 0.0(3) . . . . ?
C15 C18 N6 N7 179.3(3) . . . . ?
O2 C19 N7 N6 -0.3(3) . . . . ?
C22 C19 N7 N6 177.5(2) . . . . ?
C18 N6 N7 C19 0.2(3) . . . . ?
C21 C20 N8 C24 1.0(4) . . . . ?
C21 C20 N8 Cu -172.58(19) . . . . ?
C23 C24 N8 C20 -0.7(4) . . . . ?
C23 C24 N8 Cu 173.3(2) . . . . ?
O4 Cu N8 C20 119.2(2) . . . . ?
O5 Cu N8 C20 -58.0(2) . . . . ?
N1 Cu N8 C20 103.3(15) . . . . ?
O3 Cu N8 C20 -147.3(2) . . . . ?
O11 Cu N8 C20 25.8(2) . . . . ?
O4 Cu N8 C24 -54.42(19) . . . . ?
O5 Cu N8 C24 128.36(19) . . . . ?
N1 Cu N8 C24 -70.3(16) . . . . ?
O3 Cu N8 C24 39.1(2) . . . . ?
O11 Cu N8 C24 -147.84(19) . . . . ?
N7 C19 O2 C18 0.3(3) . . . . ?
C22 C19 O2 C18 -177.7(2) . . . . ?
N6 C18 O2 C19 -0.2(3) . . . . ?
C15 C18 O2 C19 -179.5(2) . . . . ?
O14 Cl1 O11 Cu -132.70(16) . . . . ?
O13 Cl1 O11 Cu -12.55(19) . . . . ?
O12 Cl1 O11 Cu 106.68(17) . . . . ?
O4 Cu O11 Cl1 -6.15(16) . . . . ?
O5 Cu O11 Cl1 175.20(16) . . . . ?
N8 Cu O11 Cl1 82.51(16) . . . . ?
N1 Cu O11 Cl1 -94.47(16) . . . . ?
O3 Cu O11 Cl1 176.6(5) . . . . ?
